data_9014404
loop_
_publ_author_name
'Li, G.'
'Bai, W.'
'Shi, N.'
'Fang, Q.'
'Xiong, M.'
'Yang, J.'
'Ma, Z.'
'Rong, H.'

_publ_section_title
;
 Linzhiite, FeSi2, a redefined and revalidated new mineral
 species from Luobusha, Tibet, China
;
_journal_name_full 'European Journal of Mineralogy'
_journal_page_first 1047
_journal_page_last 1052
_journal_paper_doi 10.1127/0935-1221/2012/0024-2237
_journal_volume 24
_journal_year 2012
_chemical_compound_source 'Luobusha, Tibet, China'
_chemical_formula_sum 'Fe Si2'
_chemical_name_mineral Linzhiite
_space_group_IT_number 123
_symmetry_space_group_name_Hall '-P 4 2'
_symmetry_space_group_name_H-M 'P 4/m m m'
_cell_angle_alpha 90
_cell_angle_beta 90
_cell_angle_gamma 90
_cell_length_a 2.696
_cell_length_b 2.696
_cell_length_c 5.147
_cell_formula_units_Z 1
_cell_volume 37.411
_database_code_amcsd 0019595
_exptl_crystal_density_diffrn 4.972
_cod_database_code 9014404

loop_
_space_group_symop_operation_xyz
x,y,z
-y,-x,z
y,x,-z
y,-x,-z
-y,x,z
x,-y,z
-x,y,-z
x,y,-z
-x,-y,z
y,x,z
-y,-x,-z
-y,x,-z
y,-x,z
-x,y,z
x,-y,-z
-x,-y,-z

loop_
_atom_site_label
_atom_site_fract_x
_atom_site_fract_y
_atom_site_fract_z
_atom_site_U_iso_or_equiv
Fe 0.50000 0.50000 0.00000 0.00700
Si 0.00000 0.00000 0.27170 0.00300

loop_
_cod_related_entry_id
_cod_related_entry_database
_cod_related_entry_code
1 AMCSD 0019595
